data_4348894
loop_
_publ_author_name
'Liu, Bo'
'Jiang, Ya-Hui'
'Li, Zhi-Sen'
'Hou, Lei'
'Wang, Yao-Yu'

_publ_section_title
;
 Selective CO2 adsorption in a microporous metal--organic framework with
 suitable pore sizes and open metal sites
;
_journal_issue 6
_journal_name_full 'Inorganic Chemistry Frontiers'
_journal_page_first 550
_journal_paper_doi 10.1039/C5QI00025D
_journal_volume 2
_journal_year 2015
_chemical_formula_moiety 'C92 H42 O43 Zn8, x(sol)'
_chemical_formula_sum 'C92 H42 O43 Zn8'
_chemical_formula_weight 2358.22
_space_group_IT_number 14
_space_group_name_Hall '-P 2yn'
_space_group_name_H-M_alt 'P 1 21/n 1'
_symmetry_cell_setting monoclinic
_symmetry_space_group_name_H-M 'P 1 21/n 1'
_atom_sites_solution_hydrogens geom
_atom_sites_solution_primary direct
_atom_sites_solution_secondary difmap
_audit_creation_method SHELXL-97
_audit_update_record
;
2014-11-12 deposited with the CCDC.
2015-04-08 downloaded from the CCDC.
;
_cell_angle_alpha 90.00
_cell_angle_beta 111.664(2)
_cell_angle_gamma 90.00
_cell_formula_units_Z 2
_cell_length_a 14.1192(17)
_cell_length_b 33.389(4)
_cell_length_c 16.938(2)
_cell_measurement_reflns_used 3472
_cell_measurement_temperature 296(2)
_cell_measurement_theta_max 21.16
_cell_measurement_theta_min 2.55
_cell_volume 7421.0(15)
_computing_cell_refinement 'Bruker SAINT'
_computing_data_collection 'Bruker APEX2'
_computing_data_reduction 'Bruker SAINT'
_computing_molecular_graphics 'Bruker SHELXTL'
_computing_publication_material 'Bruker SHELXTL'
_computing_structure_refinement 'SHELXL-97 (Sheldrick, 2008)'
_computing_structure_solution 'SHELXS-97 (Sheldrick, 2008)'
_diffrn_ambient_temperature 296(2)
_diffrn_measured_fraction_theta_full 0.972
_diffrn_measured_fraction_theta_max 0.972
_diffrn_measurement_device_type 'Bruker APEX-II CCD'
_diffrn_measurement_method '\f and \w scans'
_diffrn_radiation_monochromator graphite
_diffrn_radiation_source 'fine-focus sealed tube'
_diffrn_radiation_type MoK\a
_diffrn_radiation_wavelength 0.71073
_diffrn_reflns_av_R_equivalents 0.0903
_diffrn_reflns_av_unetI/netI 0.1676
_diffrn_reflns_limit_h_max 18
_diffrn_reflns_limit_h_min -15
_diffrn_reflns_limit_k_max 29
_diffrn_reflns_limit_k_min -44
_diffrn_reflns_limit_l_max 22
_diffrn_reflns_limit_l_min -22
_diffrn_reflns_number 46438
_diffrn_reflns_theta_full 28.44
_diffrn_reflns_theta_max 28.44
_diffrn_reflns_theta_min 1.22
_diffrn_standards_number 0
_exptl_absorpt_coefficient_mu 1.330
_exptl_absorpt_correction_T_max 0.7768
_exptl_absorpt_correction_T_min 0.6182
_exptl_absorpt_correction_type multi-scan
_exptl_absorpt_process_details sadabs
_exptl_crystal_density_diffrn 1.055
_exptl_crystal_density_method 'not measured'
_exptl_crystal_F_000 2356
_exptl_crystal_size_max 0.40
_exptl_crystal_size_mid 0.40
_exptl_crystal_size_min 0.20
_platon_squeeze_details
;
;
_refine_diff_density_max 0.820
_refine_diff_density_min -0.862
_refine_diff_density_rms 0.123
_refine_ls_extinction_method none
_refine_ls_goodness_of_fit_ref 1.142
_refine_ls_hydrogen_treatment mixed
_refine_ls_matrix_type full
_refine_ls_number_parameters 685
_refine_ls_number_reflns 18188
_refine_ls_number_restraints 125
_refine_ls_restrained_S_all 4.693
_refine_ls_R_factor_all 0.1459
_refine_ls_R_factor_gt 0.0706
_refine_ls_shift/su_max 0.001
_refine_ls_shift/su_mean 0.000
_refine_ls_structure_factor_coef Fsqd
_refine_ls_weighting_details 'calc w=1/[\s^2^(Fo^2^)+(0.0524P)^2^+0.0000P] where P=(Fo^2^+2Fc^2^)/3'
_refine_ls_weighting_scheme calc
_refine_ls_wR_factor_gt 0.1757
_refine_ls_wR_factor_ref 0.1898
_reflns_number_gt 7575
_reflns_number_total 18188
_reflns_threshold_expression >2sigma(I)
_cod_data_source_file c5qi00025d2.cif
_cod_data_source_block 1DMA
_cod_depositor_comments
;
The following automatic conversions were performed:

data item '_symmetry_cell_setting' value 'Monoclinic' was changed to
'monoclinic' in accordance with the
/home/saulius/struct/COD-crude-data/automatic-downloads/DataCite-retrospective/RSC/depositions/lib/dictionaries/cif_core.dic
dictionary named 'cif_core.dic' version 2.4.2 last updated on
2011-04-26.

Automatic conversion script
Id: cif_fix_values 6909 2019-04-08 15:41:33Z antanas 
;
_cod_original_cell_volume 7421.0(16)
_cod_original_sg_symbol_H-M 'P2(1)/n  '
_cod_database_code 4348894

loop_
_symmetry_equiv_pos_as_xyz
'x, y, z'
'-x+1/2, y+1/2, -z+1/2'
'-x, -y, -z'
'x-1/2, -y-1/2, z-1/2'

loop_
_atom_site_label
_atom_site_type_symbol
_atom_site_fract_x
_atom_site_fract_y
_atom_site_fract_z
_atom_site_U_iso_or_equiv
_atom_site_adp_type
_atom_site_occupancy
_atom_site_symmetry_multiplicity
_atom_site_calc_flag
_atom_site_refinement_flags
_atom_site_disorder_assembly
_atom_site_disorder_group
Zn1 Zn 0.66439(19) 0.13430(8) 0.40264(19) 0.0337(8) Uani 1 1 d . . .
O17' O 0.543(4) 0.0952(18) 0.386(3) 0.060(13) Uani 0.50 1 d PU A 2
O17 O 0.555(3) 0.0831(16) 0.438(4) 0.076(15) Uani 0.50 1 d PU A 1
Zn2 Zn 0.4947(2) 0.21115(12) 0.4148(2) 0.0617(12) Uani 1 1 d . . .
Zn3 Zn 0.31271(19) 0.05949(8) 0.8236(2) 0.0430(9) Uani 1 1 d U . .
Zn4 Zn 1.09577(19) 0.08720(8) 0.8513(2) 0.0379(8) Uani 1 1 d . . .
O1 O 0.5832(14) 0.1849(6) 0.5198(13) 0.072(7) Uani 1 1 d . A .
O2 O 0.7119(13) 0.1472(6) 0.5248(12) 0.059(6) Uani 1 1 d . A .
O3 O 0.9601(11) 0.1093(5) 0.8066(11) 0.043(4) Uani 1 1 d . A .
O4 O 1.0001(14) 0.1566(6) 0.9054(15) 0.077(7) Uani 1 1 d . A .
O5 O 0.8481(14) 0.2760(6) 0.8310(16) 0.076(7) Uani 1 1 d . . .
O6 O 0.8617(14) 0.2935(7) 0.9541(16) 0.081(7) Uani 1 1 d . . .
O7 O 0.321(3) 0.1164(15) 0.818(3) 0.036(11) Uani 0.50 1 d PU A 1
O7' O 0.332(4) 0.1174(17) 0.862(3) 0.054(16) Uani 0.50 1 d PU A 2
O8 O 0.1651(12) 0.1299(5) 0.8094(12) 0.047(5) Uani 1 1 d . . .
O9 O 0.0775(12) 0.2694(5) 0.8527(14) 0.063(6) Uani 1 1 d . . .
O10 O 0.1773(13) 0.3186(5) 0.8408(15) 0.066(7) Uani 1 1 d . . .
O11 O 0.5206(14) 0.2690(6) 0.4759(14) 0.072(6) Uani 1 1 d . A .
H11A H 0.5502 0.2866 0.4465 0.086 Uiso 1 1 d R . .
H11B H 0.5665 0.2660 0.5337 0.086 Uiso 1 1 d R . .
O12 O 0.317(3) 0.0827(11) 0.702(2) 0.072(13) Uani 0.50 1 d PU A .
H12A H 0.3082 0.1113 0.6998 0.087 Uiso 0.50 1 d PR . .
H12B H 0.2636 0.0706 0.6555 0.087 Uiso 0.50 1 d PR . .
O13 O -0.2437(12) 0.0969(5) 0.3804(12) 0.044(5) Uani 1 1 d . . .
O14 O -0.1174(13) 0.1407(5) 0.4252(14) 0.061(6) Uani 1 1 d . . .
O15 O -0.2003(13) -0.0271(5) 0.2471(13) 0.063(6) Uani 1 1 d . . .
O16 O -0.0664(12) -0.0361(5) 0.2111(11) 0.043(5) Uani 1 1 d . . .
O18 O 0.508(5) 0.131(2) 0.342(4) 0.11(2) Uani 0.50 1 d PDU A 1
O18' O 0.485(4) 0.1504(13) 0.361(3) 0.053(13) Uani 0.50 1 d PDU A 2
O19 O 0.1826(13) 0.0784(5) -0.0309(11) 0.052(5) Uani 1 1 d . . .
O20 O 0.3007(15) 0.0465(7) -0.0657(13) 0.071(6) Uani 1 1 d . . .
O21 O 0.612(4) -0.0075(19) 0.289(5) 0.07(2) Uani 0.50 1 d PU B 1
O21' O 0.584(5) -0.0246(18) 0.286(5) 0.065(18) Uani 0.50 1 d PU B 2
O22 O 0.5632(12) -0.0282(5) 0.1542(13) 0.056(5) Uani 1 1 d D . .
C1 C 0.6646(18) 0.1682(8) 0.5583(17) 0.041(7) Uani 1 1 d . . .
C2 C 0.7078(16) 0.1743(7) 0.6489(16) 0.033(6) Uani 1 1 d . A .
C3 C 0.6637(16) 0.2002(7) 0.6916(17) 0.036(6) Uani 1 1 d . . .
H3 H 0.6021 0.2126 0.6607 0.043 Uiso 1 1 calc R A .
C4 C 0.7077(16) 0.2076(7) 0.7760(17) 0.033(6) Uani 1 1 d . A .
C5 C 0.7991(15) 0.1886(7) 0.8243(17) 0.038(6) Uani 1 1 d . . .
H5 H 0.8290 0.1939 0.8822 0.046 Uiso 1 1 calc R A .
C6 C 0.8461(16) 0.1617(7) 0.7867(15) 0.031(6) Uani 1 1 d . A .
C7 C 0.8009(16) 0.1549(7) 0.7033(18) 0.039(7) Uani 1 1 d . . .
H7 H 0.8310 0.1364 0.6786 0.047 Uiso 1 1 calc R A .
C8 C 0.944(2) 0.1417(9) 0.839(2) 0.047(7) Uani 1 1 d . . .
C9 C 0.6557(15) 0.2349(7) 0.8171(16) 0.031(6) Uani 1 1 d U . .
C10 C 0.7007(17) 0.2684(8) 0.8684(18) 0.044(7) Uani 1 1 d . A .
C11 C 0.6457(19) 0.2914(8) 0.9025(19) 0.054(8) Uani 1 1 d . . .
H11 H 0.6766 0.3136 0.9348 0.065 Uiso 1 1 calc R A .
C12 C 0.5471(16) 0.2830(7) 0.8912(17) 0.041(7) Uani 1 1 d . A .
H12 H 0.5109 0.2996 0.9142 0.049 Uiso 1 1 calc R . .
C13 C 0.5004(17) 0.2482(7) 0.8434(18) 0.042(7) Uani 1 1 d U . .
C14 C 0.5541(16) 0.2262(7) 0.8055(16) 0.037(6) Uani 1 1 d . A .
H14 H 0.5220 0.2048 0.7708 0.044 Uiso 1 1 calc R . .
C15 C 0.810(2) 0.2797(9) 0.884(2) 0.054(8) Uani 1 1 d U . .
C16 C 0.3953(16) 0.2366(7) 0.8362(17) 0.038(6) Uani 1 1 d U A .
C17 C 0.3709(17) 0.1956(7) 0.8266(17) 0.043(7) Uani 1 1 d DU . .
H17 H 0.4174 0.1771 0.8214 0.051 Uiso 1 1 calc R A .
C18 C 0.2754(18) 0.1830(8) 0.8251(18) 0.047(7) Uani 1 1 d U A .
C19 C 0.2054(17) 0.2109(7) 0.8272(18) 0.047(7) Uani 1 1 d . . .
H19 H 0.1418 0.2025 0.8252 0.056 Uiso 1 1 calc R A .
C20 C 0.2279(16) 0.2517(7) 0.8322(16) 0.034(6) Uani 1 1 d U A .
C21 C 0.3228(17) 0.2648(8) 0.8364(17) 0.045(7) Uani 1 1 d U . .
H21 H 0.3378 0.2920 0.8392 0.054 Uiso 1 1 calc R A .
C22 C 0.1562(18) 0.2830(8) 0.8417(18) 0.041(6) Uani 1 1 d U . .
C23 C 0.253(2) 0.1400(9) 0.823(2) 0.060(9) Uani 1 1 d . . .
C24 C -0.1535(17) 0.1097(7) 0.3899(16) 0.036(6) Uani 1 1 d . . .
C25 C -0.0920(16) 0.0818(7) 0.3580(15) 0.031(6) Uani 1 1 d U . .
C26 C -0.1332(17) 0.0462(7) 0.3153(15) 0.035(6) Uani 1 1 d . . .
H26 H -0.1999 0.0390 0.3065 0.042 Uiso 1 1 calc R . .
C27 C -0.0739(16) 0.0220(7) 0.2863(15) 0.034(6) Uani 1 1 d . . .
C28 C 0.0255(16) 0.0329(7) 0.2989(15) 0.032(6) Uani 1 1 d . . .
H28 H 0.0649 0.0156 0.2808 0.039 Uiso 1 1 calc R . .
C29 C 0.0673(16) 0.0679(7) 0.3366(16) 0.034(6) Uani 1 1 d D . .
C30 C 0.0068(16) 0.0924(7) 0.3680(16) 0.038(6) Uani 1 1 d . . .
H30 H 0.0340 0.1161 0.3961 0.045 Uiso 1 1 calc R . .
C31 C -0.1164(18) -0.0167(7) 0.2422(17) 0.039(6) Uani 1 1 d . . .
C32 C 0.1727(16) 0.0790(7) 0.3489(16) 0.031(6) Uani 1 1 d . . .
C33 C 0.2350(17) 0.1012(7) 0.4172(18) 0.046(7) Uani 1 1 d . . .
H33 H 0.2108 0.1108 0.4578 0.055 Uiso 1 1 calc R . .
C34 C 0.3344(18) 0.1091(8) 0.4242(19) 0.052(8) Uani 1 1 d . . .
H34 H 0.3766 0.1233 0.4712 0.062 Uiso 1 1 calc R . .
C35 C 0.3722(16) 0.0970(8) 0.3657(16) 0.037(6) Uani 1 1 d . A .
C36 C 0.3110(15) 0.0755(6) 0.2948(15) 0.027(5) Uani 1 1 d . . .
C37 C 0.2103(16) 0.0672(7) 0.2868(16) 0.035(6) Uani 1 1 d . . .
H37 H 0.1676 0.0535 0.2390 0.042 Uiso 1 1 calc R . .
C38 C 0.479(3) 0.1106(13) 0.384(3) 0.082(14) Uani 1 1 d D . .
C39 C 0.3458(16) 0.0590(6) 0.2277(15) 0.027(5) Uani 1 1 d . . .
C40 C 0.2914(17) 0.0663(7) 0.1432(16) 0.037(6) Uani 1 1 d . . .
H40 H 0.2335 0.0823 0.1282 0.045 Uiso 1 1 calc R . .
C41 C 0.3206(16) 0.0504(7) 0.0782(15) 0.031(6) Uani 1 1 d . . .
C42 C 0.4035(17) 0.0261(8) 0.1013(17) 0.042(7) Uani 1 1 d . . .
H42 H 0.4238 0.0152 0.0595 0.051 Uiso 1 1 calc R . .
C43 C 0.4602(17) 0.0167(8) 0.1886(18) 0.041(7) Uani 1 1 d . B .
C44 C 0.4310(16) 0.0345(7) 0.2501(17) 0.036(6) Uani 1 1 d . . .
H44 H 0.4692 0.0299 0.3072 0.044 Uiso 1 1 calc R . .
C45 C 0.2660(19) 0.0587(7) -0.0108(19) 0.047(7) Uani 1 1 d . . .
C46 C 0.549(2) -0.0111(10) 0.214(2) 0.053(8) Uani 1 1 d . . .

loop_
_atom_site_aniso_label
_atom_site_aniso_U_11
_atom_site_aniso_U_22
_atom_site_aniso_U_33
_atom_site_aniso_U_23
_atom_site_aniso_U_13
_atom_site_aniso_U_12
Zn1 0.0217(13) 0.0300(16) 0.055(2) -0.0076(14) 0.0212(13) -0.0028(12)
O17' 0.05(3) 0.09(3) 0.05(3) -0.03(2) 0.03(2) -0.02(2)
O17 0.04(2) 0.10(3) 0.09(3) 0.00(3) 0.01(2) 0.01(2)
Zn2 0.0248(16) 0.089(3) 0.075(3) 0.029(2) 0.0226(17) 0.0124(17)
Zn3 0.0210(14) 0.0314(17) 0.076(3) -0.0129(16) 0.0175(15) 0.0030(13)
Zn4 0.0218(14) 0.0293(16) 0.054(2) -0.0074(14) 0.0041(13) 0.0074(13)
O1 0.061(13) 0.091(16) 0.060(15) 0.014(12) 0.017(11) 0.053(12)
O2 0.038(10) 0.082(15) 0.055(13) -0.020(11) 0.016(10) 0.013(10)
O3 0.023(8) 0.042(11) 0.060(13) -0.009(9) 0.011(8) 0.002(8)
O4 0.046(12) 0.072(15) 0.083(18) -0.028(13) -0.013(12) 0.024(11)
O5 0.045(11) 0.067(15) 0.14(2) -0.012(14) 0.059(14) -0.010(11)
O6 0.037(11) 0.082(16) 0.11(2) -0.035(15) 0.008(12) -0.005(11)
O7 0.023(19) 0.029(19) 0.06(3) 0.00(2) 0.02(2) -0.003(15)
O7' 0.05(2) 0.04(2) 0.05(3) 0.00(2) 0.00(2) 0.005(19)
O8 0.031(9) 0.033(10) 0.082(15) -0.008(9) 0.028(9) -0.009(8)
O9 0.034(10) 0.036(11) 0.14(2) -0.013(11) 0.056(12) -0.006(8)
O10 0.052(11) 0.027(10) 0.15(2) -0.003(12) 0.073(14) 0.004(9)
O11 0.065(13) 0.058(13) 0.085(17) 0.009(12) 0.019(12) 0.006(11)
O12 0.12(4) 0.05(2) 0.05(3) 0.01(2) 0.04(3) -0.02(3)
O13 0.032(9) 0.035(10) 0.081(14) -0.022(9) 0.038(9) -0.007(8)
O14 0.041(10) 0.044(12) 0.110(18) -0.041(12) 0.040(11) -0.006(9)
O15 0.046(11) 0.056(12) 0.099(17) -0.047(12) 0.042(11) -0.038(10)
O16 0.036(10) 0.034(10) 0.067(13) -0.021(9) 0.027(9) -0.004(8)
O18 0.08(3) 0.14(4) 0.13(4) 0.01(3) 0.06(3) -0.03(3)
O18' 0.05(2) 0.07(3) 0.05(2) 0.00(2) 0.029(19) -0.02(2)
O19 0.048(11) 0.070(13) 0.039(12) 0.014(10) 0.020(9) 0.034(10)
O20 0.067(13) 0.103(17) 0.055(14) 0.006(12) 0.038(11) 0.039(13)
O21 0.04(3) 0.09(4) 0.06(3) -0.01(3) 0.00(2) 0.02(3)
O21' 0.07(3) 0.08(3) 0.05(3) 0.02(3) 0.02(2) 0.04(3)
O22 0.034(10) 0.054(12) 0.081(16) -0.005(11) 0.024(10) 0.027(9)
C1 0.029(14) 0.056(18) 0.037(17) -0.002(14) 0.013(12) 0.005(13)
C2 0.025(12) 0.034(14) 0.040(16) -0.007(12) 0.013(11) 0.004(11)
C3 0.016(11) 0.029(14) 0.06(2) -0.005(13) 0.013(12) 0.005(10)
C4 0.020(11) 0.026(13) 0.057(18) -0.015(12) 0.020(12) 0.003(10)
C5 0.016(11) 0.041(15) 0.053(18) -0.009(13) 0.008(11) 0.001(11)
C6 0.022(11) 0.043(15) 0.024(14) -0.014(12) 0.005(10) 0.005(11)
C7 0.026(13) 0.026(13) 0.08(2) -0.010(13) 0.030(14) 0.006(11)
C8 0.037(15) 0.053(19) 0.06(2) 0.001(16) 0.024(15) 0.004(14)
C9 0.019(10) 0.027(11) 0.051(14) -0.006(10) 0.017(9) 0.008(9)
C10 0.021(12) 0.049(17) 0.06(2) -0.013(15) 0.018(13) -0.002(12)
C11 0.040(15) 0.054(18) 0.08(2) -0.042(17) 0.040(16) -0.018(13)
C12 0.020(12) 0.024(13) 0.08(2) -0.020(13) 0.024(13) -0.001(10)
C13 0.026(11) 0.041(13) 0.067(15) -0.001(11) 0.025(11) -0.006(10)
C14 0.021(11) 0.038(15) 0.059(18) -0.018(13) 0.023(12) -0.013(11)
C15 0.036(13) 0.058(15) 0.067(16) -0.008(13) 0.018(12) 0.010(12)
C16 0.021(10) 0.033(12) 0.066(15) -0.010(11) 0.022(10) -0.003(9)
C17 0.029(11) 0.031(12) 0.074(16) -0.005(11) 0.026(11) 0.013(10)
C18 0.034(12) 0.044(13) 0.069(16) -0.003(12) 0.027(11) 0.007(11)
C19 0.021(12) 0.041(16) 0.09(2) -0.007(15) 0.030(14) 0.001(11)
C20 0.023(10) 0.025(11) 0.060(14) -0.010(10) 0.021(10) 0.009(9)
C21 0.034(12) 0.039(13) 0.071(15) -0.011(12) 0.030(11) 0.007(10)
C22 0.030(11) 0.035(13) 0.065(15) -0.004(11) 0.026(11) 0.013(10)
C23 0.030(15) 0.047(19) 0.10(3) -0.001(18) 0.026(17) -0.002(14)
C24 0.028(13) 0.032(15) 0.050(17) -0.003(13) 0.017(12) 0.019(12)
C25 0.026(10) 0.031(11) 0.043(12) -0.011(10) 0.021(9) 0.009(9)
C26 0.024(12) 0.046(15) 0.040(16) -0.013(12) 0.018(11) -0.007(11)
C27 0.026(12) 0.040(15) 0.038(16) -0.014(12) 0.016(11) 0.002(11)
C28 0.025(12) 0.044(15) 0.035(15) -0.012(12) 0.021(11) 0.010(11)
C29 0.027(12) 0.036(15) 0.051(17) -0.015(12) 0.028(12) -0.009(11)
C30 0.030(13) 0.034(15) 0.050(17) -0.014(13) 0.015(12) -0.011(11)
C31 0.030(13) 0.035(15) 0.057(19) -0.004(13) 0.023(13) -0.006(12)
C32 0.026(12) 0.028(13) 0.046(16) -0.005(12) 0.022(12) -0.004(10)
C33 0.034(14) 0.048(16) 0.07(2) -0.028(15) 0.041(14) -0.018(12)
C34 0.029(13) 0.055(18) 0.07(2) -0.032(16) 0.023(14) -0.012(13)
C35 0.020(12) 0.056(17) 0.038(16) -0.009(13) 0.013(11) -0.009(12)
C36 0.021(11) 0.018(12) 0.045(16) -0.003(11) 0.016(11) -0.004(9)
C37 0.021(11) 0.041(15) 0.048(17) -0.014(13) 0.019(11) -0.007(11)
C38 0.04(2) 0.12(4) 0.10(3) -0.05(3) 0.04(2) -0.02(2)
C39 0.023(11) 0.024(12) 0.041(16) -0.004(11) 0.021(11) -0.004(10)
C40 0.023(12) 0.040(15) 0.046(18) 0.005(13) 0.009(12) 0.002(11)
C41 0.023(12) 0.042(15) 0.032(15) 0.008(12) 0.016(11) 0.009(11)
C42 0.029(13) 0.064(19) 0.043(18) -0.009(14) 0.023(13) 0.003(13)
C43 0.022(12) 0.044(16) 0.07(2) 0.007(14) 0.024(13) 0.003(11)
C44 0.022(12) 0.042(15) 0.047(17) 0.006(13) 0.015(12) 0.000(11)
C45 0.039(15) 0.030(15) 0.07(2) 0.008(14) 0.015(15) 0.010(13)
C46 0.039(16) 0.08(2) 0.04(2) 0.003(18) 0.015(15) 0.024(16)

loop_
_atom_type_symbol
_atom_type_description
_atom_type_scat_dispersion_real
_atom_type_scat_dispersion_imag
_atom_type_scat_source
C C 0.0033 0.0016 'International Tables Vol C Tables 4.2.6.8 and 6.1.1.4'
H H 0.0000 0.0000 'International Tables Vol C Tables 4.2.6.8 and 6.1.1.4'
O O 0.0106 0.0060 'International Tables Vol C Tables 4.2.6.8 and 6.1.1.4'
Zn Zn 0.2839 1.4301 'International Tables Vol C Tables 4.2.6.8 and 6.1.1.4'

loop_
_geom_angle_atom_site_label_1
_geom_angle_atom_site_label_2
_geom_angle_atom_site_label_3
_geom_angle
_geom_angle_site_symmetry_1
_geom_angle_site_symmetry_3
O10 Zn1 O13 102.4(7) 4_665 1_655
O10 Zn1 O2 109.1(9) 4_665 .
O13 Zn1 O2 110.6(8) 1_655 .
O10 Zn1 O18 94(2) 4_665 .
O13 Zn1 O18 122(2) 1_655 .
O2 Zn1 O18 115.0(19) . .
O10 Zn1 O17' 132.2(19) 4_665 .
O13 Zn1 O17' 98.5(16) 1_655 .
O2 Zn1 O17' 102.7(14) . .
O18 Zn1 O17' 39(3) . .
O10 Zn1 O18' 87.6(11) 4_665 .
O13 Zn1 O18' 142.1(12) 1_655 .
O2 Zn1 O18' 99.9(12) . .
O18 Zn1 O18' 20(2) . .
O17' Zn1 O18' 51.9(19) . .
O10 Zn1 O17 150.2(12) 4_665 .
O13 Zn1 O17 97.0(13) 1_655 .
O2 Zn1 O17 84.4(14) . .
O18 Zn1 O17 56(2) . .
O17' Zn1 O17 20.3(15) . .
O18' Zn1 O17 63.4(14) . .
C38 O17' Zn1 111(5) . .
C38 O17 Zn1 78(3) . .
O9 Zn2 O1 109.2(8) 4_665 .
O9 Zn2 O5 102.0(9) 4_665 4_565
O1 Zn2 O5 148.4(9) . 4_565
O9 Zn2 O11 86.0(8) 4_665 .
O1 Zn2 O11 91.5(9) . .
O5 Zn2 O11 95.3(8) 4_565 .
O9 Zn2 O18' 92.3(12) 4_665 .
O1 Zn2 O18' 83.5(13) . .
O5 Zn2 O18' 90.7(14) 4_565 .
O11 Zn2 O18' 174.0(14) . .
O9 Zn2 O6 158.1(8) 4_665 4_565
O1 Zn2 O6 91.3(8) . 4_565
O5 Zn2 O6 58.6(8) 4_565 4_565
O11 Zn2 O6 86.1(8) . 4_565
O18' Zn2 O6 97.5(13) . 4_565
O9 Zn2 C15 129.6(10) 4_665 4_565
O1 Zn2 C15 120.9(10) . 4_565
O5 Zn2 C15 29.1(9) 4_565 4_565
O11 Zn2 C15 88.3(9) . 4_565
O18' Zn2 C15 97.2(14) . 4_565
O6 Zn2 C15 29.7(8) 4_565 4_565
O7 Zn3 O15 125.4(15) . 3_556
O7 Zn3 O22 118.3(14) . 3_656
O15 Zn3 O22 107.0(8) 3_556 3_656
O7 Zn3 O20 107.0(15) . 1_556
O15 Zn3 O20 97.2(9) 3_556 1_556
O22 Zn3 O20 94.8(8) 3_656 1_556
O7 Zn3 O7' 20.4(17) . .
O15 Zn3 O7' 135.6(16) 3_556 .
O22 Zn3 O7' 116.6(17) 3_656 .
O20 Zn3 O7' 87.2(16) 1_556 .
O7 Zn3 O12 65.4(17) . .
O15 Zn3 O12 85.4(12) 3_556 .
O22 Zn3 O12 91.9(13) 3_656 .
O20 Zn3 O12 171.7(12) 1_556 .
O7' Zn3 O12 85.4(18) . .
O3 Zn4 O19 128.4(7) . 1_656
O3 Zn4 O16 98.0(7) . 3_656
O19 Zn4 O16 110.5(8) 1_656 3_656
O3 Zn4 O8 97.7(7) . 1_655
O19 Zn4 O8 105.4(8) 1_656 1_655
O16 Zn4 O8 117.4(7) 3_656 1_655
C1 O1 Zn2 147.5(19) . .
C1 O2 Zn1 124.8(17) . .
C8 O3 Zn4 117.7(17) . .
C15 O5 Zn2 94(2) . 4_666
C15 O6 Zn2 87.0(19) . 4_666
C23 O7 Zn3 124(3) . .
C23 O7' Zn3 114(3) . .
C23 O8 Zn4 136(2) . 1_455
C22 O9 Zn2 133.3(17) . 4_566
C22 O10 Zn1 135.1(18) . 4_566
Zn2 O11 H11A 109.2 . .
Zn2 O11 H11B 109.1 . .
H11A O11 H11B 109.5 . .
Zn3 O12 H12A 109.3 . .
Zn3 O12 H12B 109.1 . .
H12A O12 H12B 109.5 . .
C24 O13 Zn1 117.5(14) . 1_455
C31 O15 Zn3 133.5(17) . 3_556
C31 O16 Zn4 131.0(15) . 3_656
C38 O18 Zn1 107(5) . .
C38 O18' Zn2 139(3) . .
C38 O18' Zn1 83(3) . .
Zn2 O18' Zn1 100.6(17) . .
C45 O19 Zn4 121.4(17) . 1_454
C45 O20 Zn3 144.1(19) . 1_554
C46 O22 Zn3 119.2(18) . 3_656
O1 C1 O2 125(3) . .
O1 C1 C2 116(2) . .
O2 C1 C2 119(2) . .
C3 C2 C1 123(2) . .
C3 C2 C7 115(2) . .
C1 C2 C7 123(2) . .
C4 C3 C2 122(2) . .
C4 C3 H3 118.8 . .
C2 C3 H3 118.8 . .
C3 C4 C5 120(2) . .
C3 C4 C9 119(2) . .
C5 C4 C9 121(2) . .
C4 C5 C6 121(2) . .
C4 C5 H5 119.5 . .
C6 C5 H5 119.5 . .
C7 C6 C5 118(2) . .
C7 C6 C8 122(2) . .
C5 C6 C8 120(2) . .
C6 C7 C2 124(2) . .
C6 C7 H7 117.9 . .
C2 C7 H7 117.9 . .
O4 C8 O3 126(3) . .
O4 C8 C6 121(3) . .
O3 C8 C6 113(3) . .
C14 C9 C10 117(2) . .
C14 C9 C4 118(2) . .
C10 C9 C4 125.5(19) . .
C11 C10 C9 121(2) . .
C11 C10 C15 119(2) . .
C9 C10 C15 120(2) . .
C12 C11 C10 123(2) . .
C12 C11 H11 118.7 . .
C10 C11 H11 118.7 . .
C11 C12 C13 119(2) . .
C11 C12 H12 120.7 . .
C13 C12 H12 120.7 . .
C14 C13 C12 119(2) . .
C14 C13 C16 122(2) . .
C12 C13 C16 120(2) . .
C13 C14 C9 122(2) . .
C13 C14 H14 118.8 . .
C9 C14 H14 118.8 . .
O5 C15 O6 119(3) . .
O5 C15 C10 123(3) . .
O6 C15 C10 117(3) . .
O5 C15 Zn2 56.7(16) . 4_666
O6 C15 Zn2 63.3(16) . 4_666
C10 C15 Zn2 172(2) . 4_666
C21 C16 C17 121(2) . .
C21 C16 C13 122(2) . .
C17 C16 C13 117(2) . .
C18 C17 C16 119(2) . .
C18 C17 H17 120.4 . .
C16 C17 H17 120.4 . .
C19 C18 C17 119(2) . .
C19 C18 C23 121(2) . .
C17 C18 C23 119(2) . .
C18 C19 C20 121(2) . .
C18 C19 H19 119.4 . .
C20 C19 H19 119.4 . .
C21 C20 C19 120(2) . .
C21 C20 C22 117(2) . .
C19 C20 C22 123(2) . .
C20 C21 C16 119(2) . .
C20 C21 H21 120.5 . .
C16 C21 H21 120.5 . .
O10 C22 O9 125(2) . .
O10 C22 C20 120(2) . .
O9 C22 C20 115(2) . .
O8 C23 O7 124(3) . .
O8 C23 O7' 123(4) . .
O7 C23 O7' 32(3) . .
O8 C23 C18 118(2) . .
O7 C23 C18 117(3) . .
O7' C23 C18 115(3) . .
O14 C24 O13 124(2) . .
O14 C24 C25 121(2) . .
O13 C24 C25 115(2) . .
C30 C25 C26 119.1(19) . .
C30 C25 C24 119(2) . .
C26 C25 C24 122(2) . .
C27 C26 C25 119(2) . .
C27 C26 H26 120.3 . .
C25 C26 H26 120.3 . .
C26 C27 C28 120(2) . .
C26 C27 C31 120(2) . .
C28 C27 C31 120(2) . .
C29 C28 C27 123(2) . .
C29 C28 H28 118.7 . .
C27 C28 H28 118.7 . .
C28 C29 C30 117.0(19) . .
C28 C29 C32 122(2) . .
C30 C29 C32 121(2) . .
C25 C30 C29 122(2) . .
C25 C30 H30 119.2 . .
C29 C30 H30 119.2 . .
O16 C31 O15 126(2) . .
O16 C31 C27 119(2) . .
O15 C31 C27 115(2) . .
C33 C32 C37 119(2) . .
C33 C32 C29 124(2) . .
C37 C32 C29 118(2) . .
C32 C33 C34 119(2) . .
C32 C33 H33 120.5 . .
C34 C33 H33 120.5 . .
C35 C34 C33 123(2) . .
C35 C34 H34 118.6 . .
C33 C34 H34 118.6 . .
C34 C35 C36 120(2) . .
C34 C35 C38 114(2) . .
C36 C35 C38 126(2) . .
C35 C36 C37 118(2) . .
C35 C36 C39 124.8(18) . .
C37 C36 C39 117(2) . .
C32 C37 C36 121(2) . .
C32 C37 H37 119.3 . .
C36 C37 H37 119.3 . .
O17' C38 O18 79(5) . .
O17' C38 O18' 110(5) . .
O18 C38 O18' 37(4) . .
O17' C38 O17 39(3) . .
O18 C38 O17 114(6) . .
O18' C38 O17 132(4) . .
O17' C38 C35 131(5) . .
O18 C38 C35 128(5) . .
O18' C38 C35 113(4) . .
O17 C38 C35 113(4) . .
C40 C39 C44 119(2) . .
C40 C39 C36 121(2) . .
C44 C39 C36 120(2) . .
C39 C40 C41 122(2) . .
C39 C40 H40 118.9 . .
C41 C40 H40 118.9 . .
C42 C41 C40 118(2) . .
C42 C41 C45 119(2) . .
C40 C41 C45 123(2) . .
C41 C42 C43 121(2) . .
C41 C42 H42 119.3 . .
C43 C42 H42 119.3 . .
C44 C43 C42 118(2) . .
C44 C43 C46 120(3) . .
C42 C43 C46 122(2) . .
C43 C44 C39 121(2) . .
C43 C44 H44 119.5 . .
C39 C44 H44 119.5 . .
O20 C45 O19 122(3) . .
O20 C45 C41 120(2) . .
O19 C45 C41 117(2) . .
O21' C46 O22 121(4) . .
O21' C46 O21 32(4) . .
O22 C46 O21 127(4) . .
O21' C46 C43 121(4) . .
O22 C46 C43 114(3) . .
O21 C46 C43 116(4) . .

loop_
_geom_bond_atom_site_label_1
_geom_bond_atom_site_label_2
_geom_bond_distance
_geom_bond_site_symmetry_2
Zn1 O10 1.935(18) 4_665
Zn1 O13 1.936(15) 1_655
Zn1 O2 1.972(19) .
Zn1 O18 2.06(7) .
Zn1 O17' 2.09(5) .
Zn1 O18' 2.43(5) .
Zn1 O17 2.52(5) .
O17' C38 1.03(5) .
O17 C38 1.45(6) .
Zn2 O9 1.952(17) 4_665
Zn2 O1 1.962(19) .
Zn2 O5 2.08(2) 4_565
Zn2 O11 2.16(2) .
Zn2 O18' 2.21(4) .
Zn2 O6 2.22(2) 4_565
Zn2 C15 2.48(3) 4_565
Zn3 O7 1.91(5) .
Zn3 O15 1.929(16) 3_556
Zn3 O22 1.954(15) 3_656
Zn3 O20 1.99(2) 1_556
Zn3 O7' 2.03(6) .
Zn3 O12 2.23(4) .
Zn4 O3 1.928(15) .
Zn4 O19 1.941(17) 1_656
Zn4 O16 1.968(16) 3_656
Zn4 O8 2.002(16) 1_655
O1 C1 1.23(3) .
O2 C1 1.24(3) .
O3 C8 1.27(3) .
O4 C8 1.21(3) .
O5 C15 1.21(3) .
O5 Zn2 2.08(2) 4_666
O6 C15 1.23(3) .
O6 Zn2 2.22(2) 4_666
O7 C23 1.27(5) .
O7' C23 1.30(6) .
O8 C23 1.22(3) .
O8 Zn4 2.002(16) 1_455
O9 C22 1.28(3) .
O9 Zn2 1.952(17) 4_566
O10 C22 1.23(3) .
O10 Zn1 1.935(18) 4_566
O11 H11A 0.9600 .
O11 H11B 0.9600 .
O12 H12A 0.9600 .
O12 H12B 0.9600 .
O13 C24 1.30(3) .
O13 Zn1 1.936(15) 1_455
O14 C24 1.21(3) .
O15 C31 1.27(3) .
O15 Zn3 1.929(16) 3_556
O16 C31 1.21(3) .
O16 Zn4 1.968(16) 3_656
O18 C38 1.16(6) .
O18' C38 1.40(5) .
O19 C45 1.28(3) .
O19 Zn4 1.941(17) 1_454
O20 C45 1.27(3) .
O20 Zn3 1.99(2) 1_554
O21 C46 1.25(7) .
O21' C46 1.21(7) .
O22 C46 1.25(3) .
O22 Zn3 1.954(15) 3_656
C1 C2 1.44(3) .
C2 C3 1.41(3) .
C2 C7 1.45(3) .
C3 C4 1.36(3) .
C3 H3 0.9300 .
C4 C5 1.40(3) .
C4 C9 1.49(3) .
C5 C6 1.40(3) .
C5 H5 0.9300 .
C6 C7 1.34(3) .
C6 C8 1.50(3) .
C7 H7 0.9300 .
C9 C14 1.40(3) .
C9 C10 1.41(3) .
C10 C11 1.36(3) .
C10 C15 1.52(3) .
C11 C12 1.36(3) .
C11 H11 0.9300 .
C12 C13 1.43(3) .
C12 H12 0.9300 .
C13 C14 1.37(3) .
C13 C16 1.49(3) .
C14 H14 0.9300 .
C15 Zn2 2.48(3) 4_666
C16 C21 1.39(3) .
C16 C17 1.40(3) .
C17 C18 1.40(3) .
C17 H17 0.9300 .
C18 C19 1.37(3) .
C18 C23 1.47(4) .
C19 C20 1.39(3) .
C19 H19 0.9300 .
C20 C21 1.39(3) .
C20 C22 1.51(3) .
C21 H21 0.9300 .
C24 C25 1.50(3) .
C25 C30 1.39(3) .
C25 C26 1.40(3) .
C26 C27 1.38(3) .
C26 H26 0.9300 .
C27 C28 1.39(3) .
C27 C31 1.50(3) .
C28 C29 1.36(3) .
C28 H28 0.9300 .
C29 C30 1.42(3) .
C29 C32 1.47(3) .
C30 H30 0.9300 .
C32 C33 1.38(3) .
C32 C37 1.40(3) .
C33 C34 1.39(3) .
C33 H33 0.9300 .
C34 C35 1.35(3) .
C34 H34 0.9300 .
C35 C36 1.39(3) .
C35 C38 1.49(4) .
C36 C37 1.41(3) .
C36 C39 1.50(3) .
C37 H37 0.9300 .
C39 C40 1.37(3) .
C39 C44 1.39(3) .
C40 C41 1.41(3) .
C40 H40 0.9300 .
C41 C42 1.36(3) .
C41 C45 1.44(3) .
C42 C43 1.43(3) .
C42 H42 0.9300 .
C43 C44 1.39(3) .
C43 C46 1.49(3) .
C44 H44 0.9300 .

loop_
_geom_torsion_atom_site_label_1
_geom_torsion_atom_site_label_2
_geom_torsion_atom_site_label_3
_geom_torsion_atom_site_label_4
_geom_torsion
_geom_torsion_site_symmetry_1
_geom_torsion_site_symmetry_4
O10 Zn1 O17' C38 -53(5) 4_665 .
O13 Zn1 O17' C38 -169(5) 1_655 .
O2 Zn1 O17' C38 78(5) . .
O18 Zn1 O17' C38 -36(5) . .
O18' Zn1 O17' C38 -15(4) . .
O17 Zn1 O17' C38 104(7) . .
O10 Zn1 O17 C38 -6(5) 4_665 .
O13 Zn1 O17 C38 -136(3) 1_655 .
O2 Zn1 O17 C38 113(3) . .
O18 Zn1 O17 C38 -12(3) . .
O17' Zn1 O17 C38 -41(5) . .
O18' Zn1 O17 C38 9(3) . .
O9 Zn2 O1 C1 -22(4) 4_665 .
O5 Zn2 O1 C1 149(3) 4_565 .
O11 Zn2 O1 C1 -109(4) . .
O18' Zn2 O1 C1 68(4) . .
O6 Zn2 O1 C1 165(4) 4_565 .
C15 Zn2 O1 C1 162(4) 4_565 .
O10 Zn1 O2 C1 73(2) 4_665 .
O13 Zn1 O2 C1 -175(2) 1_655 .
O18 Zn1 O2 C1 -31(3) . .
O17' Zn1 O2 C1 -71(3) . .
O18' Zn1 O2 C1 -18(2) . .
O17 Zn1 O2 C1 -79(2) . .
O19 Zn4 O3 C8 48(2) 1_656 .
O16 Zn4 O3 C8 172.5(19) 3_656 .
O8 Zn4 O3 C8 -68.3(19) 1_655 .
O15 Zn3 O7 C23 54(5) 3_556 .
O22 Zn3 O7 C23 -164(3) 3_656 .
O20 Zn3 O7 C23 -58(4) 1_556 .
O7' Zn3 O7 C23 -73(7) . .
O12 Zn3 O7 C23 118(4) . .
O7 Zn3 O7' C23 58(6) . .
O15 Zn3 O7' C23 -10(5) 3_556 .
O22 Zn3 O7' C23 159(3) 3_656 .
O20 Zn3 O7' C23 -107(4) 1_556 .
O12 Zn3 O7' C23 69(4) . .
O10 Zn1 O18 C38 -162(6) 4_665 .
O13 Zn1 O18 C38 91(6) 1_655 .
O2 Zn1 O18 C38 -48(6) . .
O17' Zn1 O18 C38 31(4) . .
O18' Zn1 O18 C38 -91(8) . .
O17 Zn1 O18 C38 15(5) . .
O9 Zn2 O18' C38 147(5) 4_665 .
O1 Zn2 O18' C38 38(5) . .
O5 Zn2 O18' C38 -111(5) 4_565 .
O11 Zn2 O18' C38 73(14) . .
O6 Zn2 O18' C38 -52(5) 4_565 .
C15 Zn2 O18' C38 -82(5) 4_565 .
O9 Zn2 O18' Zn1 56.3(14) 4_665 .
O1 Zn2 O18' Zn1 -52.8(13) . .
O5 Zn2 O18' Zn1 158.3(14) 4_565 .
O11 Zn2 O18' Zn1 -18(13) . .
O6 Zn2 O18' Zn1 -143.3(13) 4_565 .
C15 Zn2 O18' Zn1 -173.3(13) 4_565 .
O10 Zn1 O18' C38 163(3) 4_665 .
O13 Zn1 O18' C38 56(3) 1_655 .
O2 Zn1 O18' C38 -88(3) . .
O18 Zn1 O18' C38 54(6) . .
O17' Zn1 O18' C38 10(3) . .
O17 Zn1 O18' C38 -10(3) . .
O10 Zn1 O18' Zn2 -58.2(15) 4_665 .
O13 Zn1 O18' Zn2 -165.4(10) 1_655 .
O2 Zn1 O18' Zn2 50.8(15) . .
O18 Zn1 O18' Zn2 -167(8) . .
O17' Zn1 O18' Zn2 149(3) . .
O17 Zn1 O18' Zn2 129(2) . .
Zn2 O1 C1 O2 -32(6) . .
Zn2 O1 C1 C2 147(3) . .
Zn1 O2 C1 O1 -3(4) . .
Zn1 O2 C1 C2 178.6(17) . .
O1 C1 C2 C3 -4(4) . .
O2 C1 C2 C3 175(2) . .
O1 C1 C2 C7 177(2) . .
O2 C1 C2 C7 -4(4) . .
C1 C2 C3 C4 -176(2) . .
C7 C2 C3 C4 3(3) . .
C2 C3 C4 C5 -2(4) . .
C2 C3 C4 C9 -179(2) . .
C3 C4 C5 C6 0(4) . .
C9 C4 C5 C6 177(2) . .
C4 C5 C6 C7 0(4) . .
C4 C5 C6 C8 180(2) . .
C5 C6 C7 C2 2(4) . .
C8 C6 C7 C2 -178(2) . .
C3 C2 C7 C6 -3(3) . .
C1 C2 C7 C6 176(2) . .
Zn4 O3 C8 O4 -14(4) . .
Zn4 O3 C8 C6 165.1(15) . .
C7 C6 C8 O4 156(3) . .
C5 C6 C8 O4 -24(4) . .
C7 C6 C8 O3 -23(4) . .
C5 C6 C8 O3 158(2) . .
C3 C4 C9 C14 53(3) . .
C5 C4 C9 C14 -124(3) . .
C3 C4 C9 C10 -128(3) . .
C5 C4 C9 C10 55(4) . .
C14 C9 C10 C11 -2(4) . .
C4 C9 C10 C11 180(3) . .
C14 C9 C10 C15 -180(2) . .
C4 C9 C10 C15 1(4) . .
C9 C10 C11 C12 2(5) . .
C15 C10 C11 C12 -180(3) . .
C10 C11 C12 C13 2(4) . .
C11 C12 C13 C14 -5(4) . .
C11 C12 C13 C16 175(3) . .
C12 C13 C14 C9 5(4) . .
C16 C13 C14 C9 -175(2) . .
C10 C9 C14 C13 -2(4) . .
C4 C9 C14 C13 177(2) . .
Zn2 O5 C15 O6 10(3) 4_666 .
Zn2 O5 C15 C10 -171(2) 4_666 .
Zn2 O6 C15 O5 -9(3) 4_666 .
Zn2 O6 C15 C10 172(2) 4_666 .
C11 C10 C15 O5 -143(3) . .
C9 C10 C15 O5 36(4) . .
C11 C10 C15 O6 37(4) . .
C9 C10 C15 O6 -145(3) . .
C11 C10 C15 Zn2 131(17) . 4_666
C9 C10 C15 Zn2 -51(19) . 4_666
C14 C13 C16 C21 -149(3) . .
C12 C13 C16 C21 31(4) . .
C14 C13 C16 C17 29(4) . .
C12 C13 C16 C17 -150(3) . .
C21 C16 C17 C18 -6(4) . .
C13 C16 C17 C18 176(2) . .
C16 C17 C18 C19 4(4) . .
C16 C17 C18 C23 -174(3) . .
C17 C18 C19 C20 -1(4) . .
C23 C18 C19 C20 178(3) . .
C18 C19 C20 C21 -1(4) . .
C18 C19 C20 C22 -175(3) . .
C19 C20 C21 C16 -1(4) . .
C22 C20 C21 C16 174(2) . .
C17 C16 C21 C20 4(4) . .
C13 C16 C21 C20 -178(2) . .
Zn1 O10 C22 O9 37(5) 4_566 .
Zn1 O10 C22 C20 -141(2) 4_566 .
Zn2 O9 C22 O10 -30(4) 4_566 .
Zn2 O9 C22 C20 148.2(19) 4_566 .
C21 C20 C22 O10 10(4) . .
C19 C20 C22 O10 -176(3) . .
C21 C20 C22 O9 -168(2) . .
C19 C20 C22 O9 6(4) . .
Zn4 O8 C23 O7 53(5) 1_455 .
Zn4 O8 C23 O7' 15(6) 1_455 .
Zn4 O8 C23 C18 -142(2) 1_455 .
Zn3 O7 C23 O8 -20(6) . .
Zn3 O7 C23 O7' 80(8) . .
Zn3 O7 C23 C18 175(3) . .
Zn3 O7' C23 O8 44(5) . .
Zn3 O7' C23 O7 -58(6) . .
Zn3 O7' C23 C18 -159(3) . .
C19 C18 C23 O8 12(5) . .
C17 C18 C23 O8 -170(3) . .
C19 C18 C23 O7 178(4) . .
C17 C18 C23 O7 -4(5) . .
C19 C18 C23 O7' -147(4) . .
C17 C18 C23 O7' 32(5) . .
Zn1 O13 C24 O14 13(3) 1_455 .
Zn1 O13 C24 C25 -170.2(16) 1_455 .
O14 C24 C25 C30 -1(4) . .
O13 C24 C25 C30 -178(2) . .
O14 C24 C25 C26 -179(3) . .
O13 C24 C25 C26 5(3) . .
C30 C25 C26 C27 2(4) . .
C24 C25 C26 C27 179(2) . .
C25 C26 C27 C28 0(4) . .
C25 C26 C27 C31 179(2) . .
C26 C27 C28 C29 -3(4) . .
C31 C27 C28 C29 178(2) . .
C27 C28 C29 C30 4(4) . .
C27 C28 C29 C32 -180(2) . .
C26 C25 C30 C29 0(4) . .
C24 C25 C30 C29 -178(2) . .
C28 C29 C30 C25 -2(4) . .
C32 C29 C30 C25 -179(2) . .
Zn4 O16 C31 O15 6(4) 3_656 .
Zn4 O16 C31 C27 -179.5(16) 3_656 .
Zn3 O15 C31 O16 -32(4) 3_556 .
Zn3 O15 C31 C27 153.7(19) 3_556 .
C26 C27 C31 O16 174(2) . .
C28 C27 C31 O16 -7(4) . .
C26 C27 C31 O15 -11(4) . .
C28 C27 C31 O15 168(2) . .
C28 C29 C32 C33 -147(3) . .
C30 C29 C32 C33 29(4) . .
C28 C29 C32 C37 34(4) . .
C30 C29 C32 C37 -149(2) . .
C37 C32 C33 C34 -4(4) . .
C29 C32 C33 C34 178(2) . .
C32 C33 C34 C35 2(4) . .
C33 C34 C35 C36 0(4) . .
C33 C34 C35 C38 177(3) . .
C34 C35 C36 C37 0(4) . .
C38 C35 C36 C37 -177(3) . .
C34 C35 C36 C39 -177(2) . .
C38 C35 C36 C39 6(4) . .
C33 C32 C37 C36 3(4) . .
C29 C32 C37 C36 -178(2) . .
C35 C36 C37 C32 -2(4) . .
C39 C36 C37 C32 176(2) . .
Zn1 O17' C38 O18 43(5) . .
Zn1 O17' C38 O18' 22(5) . .
Zn1 O17' C38 O17 -111(6) . .
Zn1 O17' C38 C35 174(4) . .
Zn1 O18 C38 O17' -42(5) . .
Zn1 O18 C38 O18' 105(8) . .
Zn1 O18 C38 O17 -24(7) . .
Zn1 O18 C38 C35 -176(3) . .
Zn2 O18' C38 O17' -116(6) . .
Zn1 O18' C38 O17' -18(4) . .
Zn2 O18' C38 O18 -151(11) . .
Zn1 O18' C38 O18 -53(7) . .
Zn2 O18' C38 O17 -78(8) . .
Zn1 O18' C38 O17 20(6) . .
Zn2 O18' C38 C35 87(5) . .
Zn1 O18' C38 C35 -175(3) . .
Zn1 O17 C38 O17' 48(5) . .
Zn1 O17 C38 O18 19(5) . .
Zn1 O17 C38 O18' -20(6) . .
Zn1 O17 C38 C35 175(3) . .
C34 C35 C38 O17' 130(6) . .
C36 C35 C38 O17' -53(8) . .
C34 C35 C38 O18 -120(7) . .
C36 C35 C38 O18 57(8) . .
C34 C35 C38 O18' -79(4) . .
C36 C35 C38 O18' 98(4) . .
C34 C35 C38 O17 88(4) . .
C36 C35 C38 O17 -95(4) . .
C35 C36 C39 C40 -129(3) . .
C37 C36 C39 C40 54(3) . .
C35 C36 C39 C44 54(3) . .
C37 C36 C39 C44 -124(2) . .
C44 C39 C40 C41 -1(3) . .
C36 C39 C40 C41 -178(2) . .
C39 C40 C41 C42 2(3) . .
C39 C40 C41 C45 -178(2) . .
C40 C41 C42 C43 0(4) . .
C45 C41 C42 C43 -180(2) . .
C41 C42 C43 C44 -3(4) . .
C41 C42 C43 C46 178(2) . .
C42 C43 C44 C39 3(3) . .
C46 C43 C44 C39 -177(2) . .
C40 C39 C44 C43 -2(3) . .
C36 C39 C44 C43 176(2) . .
Zn3 O20 C45 O19 34(5) 1_554 .
Zn3 O20 C45 C41 -146(2) 1_554 .
Zn4 O19 C45 O20 6(4) 1_454 .
Zn4 O19 C45 C41 -174.2(17) 1_454 .
C42 C41 C45 O20 -7(4) . .
C40 C41 C45 O20 174(2) . .
C42 C41 C45 O19 173(2) . .
C40 C41 C45 O19 -6(4) . .
Zn3 O22 C46 O21' -30(6) 3_656 .
Zn3 O22 C46 O21 9(6) 3_656 .
Zn3 O22 C46 C43 171.5(17) 3_656 .
C44 C43 C46 O21' 15(6) . .
C42 C43 C46 O21' -166(5) . .
C44 C43 C46 O22 174(2) . .
C42 C43 C46 O22 -7(4) . .
C44 C43 C46 O21 -21(6) . .
C42 C43 C46 O21 158(5) . .

loop_
_platon_squeeze_void_nr
_platon_squeeze_void_average_x
_platon_squeeze_void_average_y
_platon_squeeze_void_average_z
_platon_squeeze_void_volume
_platon_squeeze_void_count_electrons
1 -0.024 0.003 -0.010 3825.8 390.7
